data_4329966
loop_
_publ_author_name
'Dong Woo Lee'
'Saet Byeol Kim'
'Kang Min Ok'

_publ_contact_author_address
;
Department of Chemistry
Chung-Ang University
Seoul
156-756
Korea
;
_publ_contact_author_email kmok@cau.ac.kr
_publ_contact_author_fax 82(2)8254736
_publ_contact_author_name 'Ok, Kang Min'
_publ_contact_author_phone 82(2)8205197
_publ_section_title
;
 Cation Size Effect on the Framework Structures in a Series of New
 Alkali-Metal Indium Selenites, AIn(SeO3)2 (A = Na, K, Rb, and Cs)
;
_journal_name_full 'Inorganic Chemistry'
_journal_page_first 8530
_journal_page_last 8537
_journal_paper_doi 10.1021/ic301316r
_journal_volume 51
_journal_year 2012
_chemical_formula_sum 'In K O6 Se2'
_chemical_formula_weight 407.84
_chemical_name_systematic
;
 ?
;
_space_group_IT_number 62
_symmetry_cell_setting orthorhombic
_symmetry_space_group_name_Hall '-P 2ac 2n'
_symmetry_space_group_name_H-M 'P n m a'
_atom_sites_solution_primary direct
_atom_sites_solution_secondary difmap
_cell_angle_alpha 90
_cell_angle_beta 90
_cell_angle_gamma 90
_cell_formula_units_Z 4
_cell_length_a 13.1567(4)
_cell_length_b 5.5511(2)
_cell_length_c 8.3381(3)
_cell_measurement_temperature 200.0(2)
_cell_volume 608.97(4)
_computing_structure_refinement 'SHELXL-97 (Sheldrick, 1997)'
_diffrn_ambient_temperature 200.0(2)
_diffrn_measured_fraction_theta_full 0.998
_diffrn_measured_fraction_theta_max 0.998
_diffrn_measurement_device_type 'Bruker SMART BREEZE'
_diffrn_measurement_method CCD
_diffrn_radiation_monochromator graphite
_diffrn_radiation_type MoK\a
_diffrn_radiation_wavelength 0.71073
_diffrn_reflns_av_R_equivalents 0.1128
_diffrn_reflns_av_unetI/netI 0.0542
_diffrn_reflns_limit_h_max 17
_diffrn_reflns_limit_h_min -17
_diffrn_reflns_limit_k_max 7
_diffrn_reflns_limit_k_min -7
_diffrn_reflns_limit_l_max 11
_diffrn_reflns_limit_l_min -11
_diffrn_reflns_number 10748
_diffrn_reflns_theta_full 28.35
_diffrn_reflns_theta_max 28.35
_diffrn_reflns_theta_min 2.89
_exptl_absorpt_coefficient_mu 16.484
_exptl_absorpt_correction_T_max 0.85
_exptl_absorpt_correction_T_min 0.68
_exptl_absorpt_correction_type empirical
_exptl_absorpt_process_details
; 
 SADABS(Blessing, 1995) 
;
_exptl_crystal_colour Colorless
_exptl_crystal_density_diffrn 4.448
_exptl_crystal_description rod
_exptl_crystal_F_000 736
_exptl_crystal_size_max 0.035
_exptl_crystal_size_mid 0.020
_exptl_crystal_size_min 0.010
_refine_diff_density_max 1.325
_refine_diff_density_min -1.075
_refine_diff_density_rms 0.276
_refine_ls_extinction_coef 0.0009(2)
_refine_ls_extinction_expression Fc^*^=kFc[1+0.001xFc^2^\l^3^/sin(2\q)]^-1/4^
_refine_ls_extinction_method SHELXL
_refine_ls_goodness_of_fit_ref 0.975
_refine_ls_matrix_type full
_refine_ls_number_parameters 56
_refine_ls_number_reflns 839
_refine_ls_number_restraints 0
_refine_ls_restrained_S_all 0.975
_refine_ls_R_factor_all 0.0509
_refine_ls_R_factor_gt 0.0318
_refine_ls_shift/su_max 0
_refine_ls_shift/su_mean 0
_refine_ls_structure_factor_coef Fsqd
_refine_ls_weighting_details 'calc w=1/[\s^2^(Fo^2^)+(0.0219P)^2^+0.0000P] where P=(Fo^2^+2Fc^2^)/3'
_refine_ls_weighting_scheme calc
_refine_ls_wR_factor_gt 0.057
_refine_ls_wR_factor_ref 0.0615
_reflns_number_gt 637
_reflns_number_total 839
_reflns_threshold_expression >2s\(I)
_cod_data_source_file ic301316r_si_002_2.cif
_cod_data_source_block KIn(SeO3)2
_cod_database_code 4329966

loop_
_symmetry_equiv_pos_as_xyz
'x, y, z'
'-x+1/2, -y, z+1/2'
'-x, y+1/2, -z'
'x+1/2, -y+1/2, -z+1/2'
'-x, -y, -z'
'x-1/2, y, -z-1/2'
'x, -y-1/2, z'
'-x-1/2, y-1/2, z-1/2'

loop_
_atom_site_label
_atom_site_type_symbol
_atom_site_fract_x
_atom_site_fract_y
_atom_site_fract_z
_atom_site_U_iso_or_equiv
_atom_site_adp_type
_atom_site_occupancy
_atom_site_symmetry_multiplicity
_atom_site_calc_flag
_atom_site_refinement_flags
In1 In 0.40011(4) 0.25 0.69257(6) 0.01029(18) Uani 1 2 d S
Se1 Se 0.29343(7) -0.25 0.48647(9) 0.0117(2) Uani 1 2 d S
Se2 Se 0.06301(6) -0.25 0.79128(9) 0.0105(2) Uani 1 2 d S
K1 K 0.12445(16) 0.25 0.5060(2) 0.0159(4) Uani 1 2 d S
O1 O 0.2895(3) -0.0124(7) 0.6145(5) 0.0178(10) Uani 1 1 d .
O2 O 0.1693(4) -0.25 0.4282(6) 0.0155(13) Uani 1 2 d S
O3 O 0.0017(3) -0.0155(7) 0.7055(4) 0.0148(10) Uani 1 1 d .
O4 O 0.0148(5) -0.25 0.9776(6) 0.0129(13) Uani 1 2 d S

loop_
_atom_site_aniso_label
_atom_site_aniso_U_11
_atom_site_aniso_U_22
_atom_site_aniso_U_33
_atom_site_aniso_U_23
_atom_site_aniso_U_13
_atom_site_aniso_U_12
In1 0.0113(4) 0.0092(3) 0.0104(3) 0 0.0001(2) 0
Se1 0.0120(5) 0.0101(4) 0.0131(4) 0 -0.0007(3) 0
Se2 0.0111(5) 0.0079(4) 0.0126(4) 0 -0.0010(3) 0
K1 0.0173(11) 0.0139(10) 0.0167(9) 0 -0.0018(7) 0
O1 0.015(2) 0.016(2) 0.022(2) -0.0062(18) -0.0028(18) -0.0052(19)
O2 0.015(3) 0.014(3) 0.018(3) 0 -0.005(3) 0
O3 0.019(3) 0.014(2) 0.0119(18) 0.0031(17) 0.0015(17) 0.0066(19)
O4 0.018(4) 0.014(3) 0.007(3) 0 -0.002(2) 0

loop_
_atom_type_symbol
_atom_type_description
_atom_type_scat_dispersion_real
_atom_type_scat_dispersion_imag
_atom_type_scat_source
O O 0.0106 0.006 'International Tables Vol C Tables 4.2.6.8 and 6.1.1.4'
K K 0.2009 0.2494 'International Tables Vol C Tables 4.2.6.8 and 6.1.1.4'
Se Se -0.0929 2.2259 'International Tables Vol C Tables 4.2.6.8 and 6.1.1.4'
In In -0.7276 1.31 'International Tables Vol C Tables 4.2.6.8 and 6.1.1.4'

loop_
_geom_angle_atom_site_label_1
_geom_angle_atom_site_label_2
_geom_angle_atom_site_label_3
_geom_angle
_geom_angle_site_symmetry_1
_geom_angle_site_symmetry_3
O4 In1 O1 95.82(16) 2_554 .
O4 In1 O1 95.82(16) 2_554 7_565
O1 In1 O1 84.8(2) . 7_565
O4 In1 O3 90.34(16) 2_554 4_556
O1 In1 O3 173.84(15) . 4_556
O1 In1 O3 94.33(15) 7_565 4_556
O4 In1 O3 90.34(16) 2_554 6_657
O1 In1 O3 94.33(15) . 6_657
O1 In1 O3 173.84(15) 7_565 6_657
O3 In1 O3 85.9(2) 4_556 6_657
O4 In1 O2 172.9(2) 2_554 2
O1 In1 O2 89.38(15) . 2
O1 In1 O2 89.38(15) 7_565 2
O3 In1 O2 84.50(15) 4_556 2
O3 In1 O2 84.50(15) 6_657 2
O4 In1 K1 128.62(6) 2_554 2_565
O1 In1 K1 129.66(11) . 2_565
O1 In1 K1 70.11(11) 7_565 2_565
O3 In1 K1 44.74(11) 4_556 2_565
O3 In1 K1 106.13(10) 6_657 2_565
O2 In1 K1 49.08(5) 2 2_565
O4 In1 K1 128.62(6) 2_554 2
O1 In1 K1 70.11(11) . 2
O1 In1 K1 129.66(11) 7_565 2
O3 In1 K1 106.13(10) 4_556 2
O3 In1 K1 44.74(11) 6_657 2
O2 In1 K1 49.08(5) 2 2
K1 In1 K1 93.01(4) 2_565 2
O4 In1 K1 98.42(16) 2_554 6_657
O1 In1 K1 135.13(11) . 6_657
O1 In1 K1 135.13(11) 7_565 6_657
O3 In1 K1 43.52(10) 4_556 6_657
O3 In1 K1 43.52(10) 6_657 6_657
O2 In1 K1 74.52(15) 2 6_657
K1 In1 K1 67.76(4) 2_565 6_657
K1 In1 K1 67.76(4) 2 6_657
O4 In1 K1 98.78(16) 2_554 .
O1 In1 K1 42.41(11) . .
O1 In1 K1 42.41(11) 7_565 .
O3 In1 K1 136.28(10) 4_556 .
O3 In1 K1 136.28(10) 6_657 .
O2 In1 K1 88.28(15) 2 .
K1 In1 K1 101.05(3) 2_565 .
K1 In1 K1 101.05(3) 2 .
K1 In1 K1 162.80(4) 6_657 .
O1 Se1 O1 102.0(3) . 7
O1 Se1 O2 98.62(18) . .
O1 Se1 O2 98.62(18) 7 .
O1 Se1 K1 123.90(14) . 1_545
O1 Se1 K1 49.17(14) 7 1_545
O2 Se1 K1 54.16(6) . 1_545
O1 Se1 K1 49.17(14) . .
O1 Se1 K1 123.90(14) 7 .
O2 Se1 K1 54.16(6) . .
K1 Se1 K1 102.46(6) 1_545 .
O4 Se2 O3 102.21(18) . 7
O4 Se2 O3 102.21(18) . .
O3 Se2 O3 100.7(3) 7 .
O4 Se2 K1 112.9(2) . 5_556
O3 Se2 K1 50.46(13) 7 5_556
O3 Se2 K1 50.46(13) . 5_556
O4 Se2 K1 132.06(2) . 1_545
O3 Se2 K1 42.53(13) 7 1_545
O3 Se2 K1 113.90(13) . 1_545
K1 Se2 K1 72.65(4) 5_556 1_545
O4 Se2 K1 132.06(2) . .
O3 Se2 K1 113.90(13) 7 .
O3 Se2 K1 42.53(13) . .
K1 Se2 K1 72.65(4) 5_556 .
K1 Se2 K1 95.70(4) 1_545 .
O3 K1 O3 64.89(16) 7_565 .
O3 K1 O3 106.71(10) 7_565 5_556
O3 K1 O3 77.26(13) . 5_556
O3 K1 O3 77.26(13) 7_565 3_556
O3 K1 O3 106.71(10) . 3_556
O3 K1 O3 56.52(16) 5_556 3_556
O3 K1 O1 88.91(12) 7_565 7_565
O3 K1 O1 123.09(13) . 7_565
O3 K1 O1 158.87(13) 5_556 7_565
O3 K1 O1 115.73(11) 3_556 7_565
O3 K1 O1 123.09(13) 7_565 .
O3 K1 O1 88.91(12) . .
O3 K1 O1 115.73(11) 5_556 .
O3 K1 O1 158.87(13) 3_556 .
O1 K1 O1 63.55(17) 7_565 .
O3 K1 O2 139.97(14) 7_565 .
O3 K1 O2 75.09(13) . .
O3 K1 O2 61.83(13) 5_556 .
O3 K1 O2 115.53(14) 3_556 .
O1 K1 O2 114.57(15) 7_565 .
O1 K1 O2 53.96(14) . .
O3 K1 O2 75.09(13) 7_565 1_565
O3 K1 O2 139.97(14) . 1_565
O3 K1 O2 115.53(14) 5_556 1_565
O3 K1 O2 61.83(13) 3_556 1_565
O1 K1 O2 53.96(14) 7_565 1_565
O1 K1 O2 114.57(15) . 1_565
O2 K1 O2 144.9(2) . 1_565
O3 K1 Se2 90.84(9) 7_565 5_556
O3 K1 Se2 90.84(9) . 5_556
O3 K1 Se2 28.30(8) 5_556 5_556
O3 K1 Se2 28.30(8) 3_556 5_556
O1 K1 Se2 141.74(9) 7_565 5_556
O1 K1 Se2 141.74(9) . 5_556
O2 K1 Se2 89.14(11) . 5_556
O2 K1 Se2 89.14(11) 1_565 5_556
O3 K1 Se1 88.66(8) 7_565 1_565
O3 K1 Se1 144.40(10) . 1_565
O3 K1 Se1 135.79(9) 5_556 1_565
O3 K1 Se1 88.77(8) 3_556 1_565
O1 K1 Se1 27.67(8) 7_565 1_565
O1 K1 Se1 86.30(10) . 1_565
O2 K1 Se1 127.34(13) . 1_565
O2 K1 Se1 28.32(11) 1_565 1_565
Se2 K1 Se1 114.08(4) 5_556 1_565
O3 K1 Se1 144.40(10) 7_565 .
O3 K1 Se1 88.66(8) . .
O3 K1 Se1 88.77(8) 5_556 .
O3 K1 Se1 135.79(9) 3_556 .
O1 K1 Se1 86.30(10) 7_565 .
O1 K1 Se1 27.67(8) . .
O2 K1 Se1 28.32(11) . .
O2 K1 Se1 127.34(13) 1_565 .
Se2 K1 Se1 114.08(4) 5_556 .
Se1 K1 Se1 102.46(6) 1_565 .
O3 K1 Se2 24.58(8) 7_565 1_565
O3 K1 Se2 83.46(9) . 1_565
O3 K1 Se2 128.92(10) 5_556 1_565
O3 K1 Se2 85.76(8) 3_556 1_565
O1 K1 Se2 64.62(9) 7_565 1_565
O1 K1 Se2 110.62(9) . 1_565
O2 K1 Se2 153.17(11) . 1_565
O2 K1 Se2 58.57(10) 1_565 1_565
Se2 K1 Se2 107.35(4) 5_556 1_565
Se1 K1 Se2 65.54(2) 1_565 1_565
Se1 K1 Se2 137.90(6) . 1_565
Se1 O1 In1 133.8(2) . .
Se1 O1 K1 103.17(17) . .
In1 O1 K1 105.81(16) . .
Se1 O2 In1 131.5(3) . 2_554
Se1 O2 K1 97.51(12) . 1_545
In1 O2 K1 96.70(12) 2_554 1_545
Se1 O2 K1 97.51(12) . .
In1 O2 K1 96.70(12) 2_554 .
K1 O2 K1 144.9(2) 1_545 .
Se2 O3 In1 130.8(2) . 6_557
Se2 O3 K1 112.89(18) . .
In1 O3 K1 103.63(14) 6_557 .
Se2 O3 K1 101.23(17) . 5_556
In1 O3 K1 101.63(15) 6_557 5_556
K1 O3 K1 102.74(13) . 5_556
Se2 O4 In1 125.8(3) . 2

loop_
_geom_bond_atom_site_label_1
_geom_bond_atom_site_label_2
_geom_bond_distance
_geom_bond_site_symmetry_2
In1 O4 2.113(5) 2_554
In1 O1 2.160(4) .
In1 O1 2.160(4) 7_565
In1 O3 2.164(4) 4_556
In1 O3 2.164(4) 6_657
In1 O2 2.167(5) 2
In1 K1 3.8261(12) 2_565
In1 K1 3.8261(12) 2
In1 K1 3.877(2) 6_657
In1 K1 3.946(2) .
Se1 O1 1.698(4) .
Se1 O1 1.698(4) 7
Se1 O2 1.704(6) .
Se1 K1 3.5599(14) 1_545
Se1 K1 3.5599(14) .
Se2 O4 1.678(5) .
Se2 O3 1.690(4) 7
Se2 O3 1.690(4) .
Se2 K1 3.497(2) 5_556
Se2 K1 3.7436(12) 1_545
Se2 K1 3.7436(12) .
K1 O3 2.747(4) 7_565
K1 O3 2.747(4) .
K1 O3 2.750(4) 5_556
K1 O3 2.750(4) 3_556
K1 O1 2.766(4) 7_565
K1 O1 2.766(4) .
K1 O2 2.9109(18) .
K1 O2 2.9109(18) 1_565
K1 Se2 3.497(2) 5_556
K1 Se1 3.5599(14) 1_565
K1 Se2 3.7436(12) 1_565
O2 In1 2.167(5) 2_554
O2 K1 2.9109(18) 1_545
O3 In1 2.164(4) 6_557
O3 K1 2.750(4) 5_556
O4 In1 2.113(5) 2
